data_7112914
loop_
_publ_author_name
'Thomas, Christine M.'
'Napoline, J. Wesley'
'Rowe, Gerard T.'
'Foxman, Bruce M.'

_publ_section_title
;
 Oxidative addition across Zr/Co multiple bonds in early/late
 heterobimetallic complexes.
;
_journal_issue 31
_journal_name_full 'Chemical communications (Cambridge, England)'
_journal_page_first 5790
_journal_page_last 5792
_journal_paper_doi 10.1039/c0cc01272f
_journal_volume 46
_journal_year 2010
_chemical_formula_moiety 'C45 H79 Co1 N3 P3 Zr1'
_chemical_formula_sum 'C45 H79 Co N3 P3 Zr'
_chemical_formula_weight 905.22
_space_group_IT_number 2
_symmetry_cell_setting triclinic
_symmetry_space_group_name_Hall '-P 1'
_symmetry_space_group_name_H-M 'P -1'
_atom_sites_solution_hydrogens geom
_atom_sites_solution_primary direct
_audit_creation_date 10-01-31
_audit_creation_method CRYSTALS_ver_14.01
_cell_angle_alpha 94.3420(10)
_cell_angle_beta 105.8890(10)
_cell_angle_gamma 108.4810(10)
_cell_formula_units_Z 2
_cell_length_a 11.4036(3)
_cell_length_b 12.3007(3)
_cell_length_c 18.7536(5)
_cell_measurement_reflns_used 9855
_cell_measurement_temperature 100
_cell_measurement_theta_max 30
_cell_measurement_theta_min 3
_cell_volume 2361.24(11)
_computing_cell_refinement 'Apex2 (Bruker AXS, 2006)'
_computing_data_collection 'Apex2 (Bruker AXS, 2006)'
_computing_data_reduction 'Apex2 (Bruker AXS, 2006)'
_computing_molecular_graphics 'CAMERON (Watkin et al., 1996)'
_computing_publication_material 'CRYSTALS (Betteridge et al., 2003)'
_computing_structure_refinement 'CRYSTALS (Betteridge et al., 2003)'
_computing_structure_solution 'CRYSTALS (Betteridge et al., 2003)'
_diffrn_ambient_temperature 100
_diffrn_measured_fraction_theta_full 0.997
_diffrn_measured_fraction_theta_max 0.997
_diffrn_measurement_device Area
_diffrn_measurement_device_type 'Bruker Kappa Apex2'
_diffrn_measurement_method '\f & \w scans'
_diffrn_radiation_monochromator graphite
_diffrn_radiation_type 'Mo K\a'
_diffrn_radiation_wavelength 0.71073
_diffrn_reflns_av_R_equivalents 0.046
_diffrn_reflns_limit_h_max 16
_diffrn_reflns_limit_h_min -16
_diffrn_reflns_limit_k_max 17
_diffrn_reflns_limit_k_min -17
_diffrn_reflns_limit_l_max 26
_diffrn_reflns_limit_l_min -26
_diffrn_reflns_number 66346
_diffrn_reflns_theta_full 30.061
_diffrn_reflns_theta_max 30.061
_diffrn_reflns_theta_min 1.147
_diffrn_standards_number 0
_exptl_absorpt_coefficient_mu 0.706
_exptl_absorpt_correction_T_max 0.95
_exptl_absorpt_correction_T_min 0.91
_exptl_absorpt_correction_type numerical
_exptl_absorpt_process_details
;
Analytical Absorption (De Meulenaer & Tompa, 1965)
;
_exptl_crystal_colour orange
_exptl_crystal_density_diffrn 1.273
_exptl_crystal_density_method 'not measured'
_exptl_crystal_description prism
_exptl_crystal_F_000 964
_exptl_crystal_size_max 0.302
_exptl_crystal_size_mid 0.138
_exptl_crystal_size_min 0.070
_refine_diff_density_max 0.74
_refine_diff_density_min -0.58
_refine_ls_extinction_method None
_refine_ls_goodness_of_fit_ref 0.9591
_refine_ls_hydrogen_treatment none
_refine_ls_matrix_type full
_refine_ls_number_parameters 499
_refine_ls_number_reflns 13778
_refine_ls_number_restraints 0
_refine_ls_R_factor_all 0.0399
_refine_ls_R_factor_gt 0.0272
_refine_ls_shift/su_max 0.0008121
_refine_ls_shift/su_mean 0.0081071
_refine_ls_structure_factor_coef Fsqd
_refine_ls_weighting_details
;
Method= Modified Sheldrick
w=1/[\s^2^(F^2^) + ( 0.03P)^2^ + 1.08P]
,where P=(max(Fo^2^,0) + 2Fc^2^)/3
;
_refine_ls_weighting_scheme calc
_refine_ls_wR_factor_all 0.0655
_refine_ls_wR_factor_gt 0.0612
_refine_ls_wR_factor_ref 0.0655
_reflns_limit_h_max 15
_reflns_limit_h_min -16
_reflns_limit_k_max 17
_reflns_limit_k_min -17
_reflns_limit_l_max 26
_reflns_limit_l_min 0
_reflns_number_gt 10842
_reflns_number_total 13803
_reflns_threshold_expression I>2.0\s(I)
_oxford_diffrn_Wilson_B_factor 1.04
_oxford_diffrn_Wilson_scale 2.68
_oxford_refine_ls_r_factor_ref 0.0399
_oxford_refine_ls_scale 0.125626(18)
_oxford_reflns_number_all 13778
_oxford_reflns_threshold_expression_ref I>-10.0\s(I)
_oxford_structure_analysis_title 'CMT35_0m in P-1'
_cod_data_source_file c0cc01272f.txt
_cod_data_source_block 8
_cod_depositor_comments
;
The following automatic conversions were performed:

'_symmetry_cell_setting' value 'Triclinic' changed to 'triclinic'
according to
/usr/data/users/saulius/automatic-downloads/retrospective/RSC/lib/dictionaries/cif_core.dic
dictionary named 'cif_core.dic' version 2.4.2 from 2011-04-26.

Automatic conversion script
Id: cif_fix_values 2281 2013-09-26 08:29:07Z andrius 

The following automatic conversions were performed:

data name '_diffrn_measurement_device-type' was replaced with
'_diffrn_measurement_device_type' as specified in the replacement
file 'data/replacement-values/replacement_tags.lst'.

Automatic conversion script
Id: cif_correct_tags 9268 2022-04-12 08:56:07Z antanas 
;
_cod_original_sg_symbol_H-M 'P -1 '
_cod_original_formula_sum 'C45 H79 Co1 N3 P3 Zr1'
_cod_database_code 7112914

loop_
_symmetry_equiv_pos_as_xyz
x,y,z
-x,-y,-z

loop_
_atom_site_label
_atom_site_type_symbol
_atom_site_fract_x
_atom_site_fract_y
_atom_site_fract_z
_atom_site_U_iso_or_equiv
_atom_site_occupancy
_atom_site_adp_type
_atom_site_refinement_flags_posn
_atom_site_refinement_flags_occupancy
_atom_site_disorder_assembly
_atom_site_disorder_group
Zr1 Zr 0.140181(13) 0.237323(11) 0.247693(7) 0.0097 1.0000 Uani . . . .
Co1 Co 0.230477(18) 0.081965(16) 0.260591(10) 0.0102 1.0000 Uani . . . .
P1 P 0.36821(4) 0.22696(3) 0.23061(2) 0.0114 1.0000 Uani . . . .
P2 P 0.15391(4) 0.09386(3) 0.35460(2) 0.0115 1.0000 Uani . . . .
P3 P 0.23632(9) -0.08277(6) 0.21131(5) 0.0130 0.958(6) Uani . P 1 1
P301 P 0.206(3) -0.1002(17) 0.2258(13) 0.022(4) 0.042(6) Uiso . P 1 2
N1 N 0.31577(11) 0.34368(10) 0.23319(7) 0.0120 1.0000 Uani . . . .
N2 N 0.10901(11) 0.21557(10) 0.35125(7) 0.0117 1.0000 Uani . . . .
N3 N -0.03480(12) 0.21668(11) 0.16251(7) 0.0140 1.0000 Uani . . . .
C1 C 0.38302(16) 0.20309(13) 0.13442(9) 0.0173 1.0000 Uani . . . .
C2 C 0.24919(16) 0.13508(14) 0.07644(9) 0.0211 1.0000 Uani . . . .
C3 C 0.47589(17) 0.13793(14) 0.12905(10) 0.0230 1.0000 Uani . . . .
C4 C 0.53972(14) 0.26725(13) 0.29122(9) 0.0156 1.0000 Uani . . . .
C5 C 0.64001(15) 0.36843(13) 0.27293(10) 0.0201 1.0000 Uani . . . .
C6 C 0.55694(15) 0.28109(14) 0.37578(9) 0.0192 1.0000 Uani . . . .
C7 C 0.36851(14) 0.45408(12) 0.21143(8) 0.0122 1.0000 Uani . . . .
C8 C 0.31805(14) 0.47365(12) 0.13768(8) 0.0142 1.0000 Uani . . . .
C9 C 0.37672(15) 0.57915(13) 0.11735(8) 0.0162 1.0000 Uani . . . .
C10 C 0.48309(15) 0.66848(12) 0.16678(9) 0.0161 1.0000 Uani . . . .
C11 C 0.52405(14) 0.65243(12) 0.24051(8) 0.0153 1.0000 Uani . . . .
C12 C 0.46661(14) 0.54959(12) 0.26440(8) 0.0132 1.0000 Uani . . . .
C13 C 0.19990(16) 0.38791(14) 0.07888(9) 0.0219 1.0000 Uani . . . .
C14 C 0.54699(17) 0.77907(14) 0.14120(10) 0.0238 1.0000 Uani . . . .
C15 C 0.50717(15) 0.54897(13) 0.34749(8) 0.0173 1.0000 Uani . . . .
C16 C 0.00405(14) -0.02677(12) 0.35194(9) 0.0161 1.0000 Uani . . . .
C17 C -0.09626(15) -0.06042(14) 0.27357(9) 0.0204 1.0000 Uani . . . .
C18 C 0.03188(17) -0.13554(14) 0.37376(11) 0.0250 1.0000 Uani . . . .
C19 C 0.26426(15) 0.11957(14) 0.45362(8) 0.0166 1.0000 Uani . . . .
C20 C 0.35290(16) 0.04728(15) 0.46793(9) 0.0226 1.0000 Uani . . . .
C21 C 0.19560(18) 0.11164(16) 0.51425(9) 0.0245 1.0000 Uani . . . .
C22 C 0.07579(14) 0.27200(12) 0.40801(8) 0.0123 1.0000 Uani . . . .
C23 C -0.05369(14) 0.23963(12) 0.40947(8) 0.0141 1.0000 Uani . . . .
C24 C -0.07835(15) 0.28900(13) 0.47082(9) 0.0161 1.0000 Uani . . . .
C25 C 0.01841(16) 0.37219(13) 0.52890(8) 0.0166 1.0000 Uani . . . .
C26 C 0.14262(15) 0.41242(13) 0.52211(8) 0.0162 1.0000 Uani . . . .
C27 C 0.17238(14) 0.36586(12) 0.46241(8) 0.0146 1.0000 Uani . . . .
C28 C -0.16791(15) 0.15790(14) 0.34572(9) 0.0196 1.0000 Uani . . . .
C29 C -0.00956(17) 0.42130(14) 0.59588(9) 0.0205 1.0000 Uani . . . .
C30 C 0.30578(16) 0.42055(14) 0.45565(9) 0.0225 1.0000 Uani . . . .
C31 C -0.10762(14) 0.28880(12) 0.14446(8) 0.0126 1.0000 Uani . . . .
C32 C -0.22604(14) 0.25307(13) 0.08486(8) 0.0151 1.0000 Uani . . . .
C33 C -0.29403(15) 0.32914(14) 0.07077(9) 0.0178 1.0000 Uani . . . .
C34 C -0.25004(16) 0.44034(14) 0.11286(9) 0.0192 1.0000 Uani . . . .
C35 C -0.13288(15) 0.47485(13) 0.17101(9) 0.0177 1.0000 Uani . . . .
C36 C -0.06154(14) 0.40155(12) 0.18728(8) 0.0138 1.0000 Uani . . . .
C37 C -0.27847(16) 0.13301(14) 0.03811(9) 0.0214 1.0000 Uani . . . .
C38 C -0.32831(18) 0.51950(16) 0.09773(11) 0.0282 1.0000 Uani . . . .
C39 C 0.06464(15) 0.44127(13) 0.25053(9) 0.0167 1.0000 Uani . . . .
C40 C 0.34848(15) -0.15349(13) 0.26267(9) 0.0186 1.0000 Uani . . . .
C41 C 0.48710(16) -0.06564(14) 0.29603(10) 0.0226 1.0000 Uani . . . .
C42 C 0.30246(18) -0.21475(15) 0.32293(10) 0.0260 1.0000 Uani . . . .
C43 C 0.08459(15) -0.20956(13) 0.16167(9) 0.0199 1.0000 Uani . . . .
C44 C -0.00711(17) -0.16981(15) 0.10210(10) 0.0259 1.0000 Uani . . . .
C45 C 0.10919(18) -0.31198(14) 0.12423(10) 0.0257 1.0000 Uani . . . .
H1 H 0.337(2) 0.085(2) 0.3159(13) 0.044(6) 1.0000 Uiso . . . .
H2 H 0.1056(19) 0.0765(17) 0.1986(11) 0.027(5) 1.0000 Uiso . . . .
H3 H 0.2786(18) -0.0760(16) 0.1522(10) 0.021(5) 1.0000 Uiso . . . .
H4 H -0.0688(19) 0.1561(18) 0.1339(11) 0.023(5) 1.0000 Uiso . . . .
H11 H 0.4169 0.2791 0.1225 0.0211 1.0000 Uiso R . . .
H21 H 0.2222 0.0540 0.0808 0.0316 1.0000 Uiso R . . .
H22 H 0.1830 0.1652 0.0829 0.0308 1.0000 Uiso R . . .
H23 H 0.2526 0.1400 0.0248 0.0306 1.0000 Uiso R . . .
H31 H 0.4677 0.1186 0.0759 0.0347 1.0000 Uiso R . . .
H32 H 0.4534 0.0666 0.1485 0.0349 1.0000 Uiso R . . .
H33 H 0.5644 0.1813 0.1560 0.0338 1.0000 Uiso R . . .
H41 H 0.5581 0.1989 0.2780 0.0176 1.0000 Uiso R . . .
H51 H 0.6363 0.4406 0.2900 0.0291 1.0000 Uiso R . . .
H52 H 0.6254 0.3619 0.2196 0.0303 1.0000 Uiso R . . .
H53 H 0.7277 0.3690 0.2951 0.0305 1.0000 Uiso R . . .
H61 H 0.5272 0.2071 0.3899 0.0311 1.0000 Uiso R . . .
H62 H 0.5142 0.3269 0.3914 0.0316 1.0000 Uiso R . . .
H63 H 0.6456 0.3184 0.4045 0.0310 1.0000 Uiso R . . .
H91 H 0.3411 0.5911 0.0696 0.0183 1.0000 Uiso R . . .
H111 H 0.5910 0.7128 0.2763 0.0173 1.0000 Uiso R . . .
H131 H 0.2230 0.3392 0.0463 0.0338 1.0000 Uiso R . . .
H132 H 0.1433 0.3381 0.1011 0.0321 1.0000 Uiso R . . .
H133 H 0.1531 0.4288 0.0475 0.0339 1.0000 Uiso R . . .
H141 H 0.6105 0.8365 0.1819 0.0368 1.0000 Uiso R . . .
H142 H 0.4845 0.8112 0.1171 0.0376 1.0000 Uiso R . . .
H143 H 0.5885 0.7674 0.1055 0.0377 1.0000 Uiso R . . .
H151 H 0.5979 0.5832 0.3698 0.0278 1.0000 Uiso R . . .
H152 H 0.4800 0.4725 0.3582 0.0264 1.0000 Uiso R . . .
H153 H 0.4703 0.5931 0.3711 0.0269 1.0000 Uiso R . . .
H161 H -0.0300 0.0029 0.3885 0.0189 1.0000 Uiso R . . .
H171 H -0.0684 -0.1021 0.2387 0.0300 1.0000 Uiso R . . .
H172 H -0.1061 0.0077 0.2537 0.0295 1.0000 Uiso R . . .
H173 H -0.1796 -0.1118 0.2763 0.0316 1.0000 Uiso R . . .
H181 H 0.0743 -0.1594 0.3414 0.0357 1.0000 Uiso R . . .
H182 H 0.0868 -0.1224 0.4255 0.0363 1.0000 Uiso R . . .
H183 H -0.0494 -0.1983 0.3675 0.0371 1.0000 Uiso R . . .
H191 H 0.3217 0.2001 0.4594 0.0193 1.0000 Uiso R . . .
H201 H 0.3045 -0.0317 0.4689 0.0333 1.0000 Uiso R . . .
H202 H 0.3965 0.0468 0.4303 0.0326 1.0000 Uiso R . . .
H203 H 0.4189 0.0793 0.5165 0.0331 1.0000 Uiso R . . .
H211 H 0.2604 0.1428 0.5629 0.0371 1.0000 Uiso R . . .
H212 H 0.1462 0.0310 0.5138 0.0364 1.0000 Uiso R . . .
H213 H 0.1352 0.1533 0.5072 0.0352 1.0000 Uiso R . . .
H241 H -0.1624 0.2662 0.4725 0.0190 1.0000 Uiso R . . .
H261 H 0.2081 0.4722 0.5578 0.0196 1.0000 Uiso R . . .
H281 H -0.1844 0.0776 0.3512 0.0282 1.0000 Uiso R . . .
H282 H -0.1526 0.1673 0.2987 0.0276 1.0000 Uiso R . . .
H283 H -0.2454 0.1742 0.3447 0.0286 1.0000 Uiso R . . .
H291 H 0.0096 0.5006 0.6001 0.0311 1.0000 Uiso R . . .
H292 H 0.0401 0.4086 0.6416 0.0319 1.0000 Uiso R . . .
H293 H -0.0983 0.3883 0.5918 0.0317 1.0000 Uiso R . . .
H301 H 0.3102 0.4055 0.4081 0.0367 1.0000 Uiso R . . .
H302 H 0.3419 0.5005 0.4736 0.0364 1.0000 Uiso R . . .
H303 H 0.3655 0.3906 0.4848 0.0371 1.0000 Uiso R . . .
H331 H -0.3756 0.3028 0.0318 0.0202 1.0000 Uiso R . . .
H351 H -0.1015 0.5483 0.2000 0.0204 1.0000 Uiso R . . .
H371 H -0.2163 0.1213 0.0147 0.0309 1.0000 Uiso R . . .
H372 H -0.3587 0.1217 -0.0007 0.0316 1.0000 Uiso R . . .
H373 H -0.2954 0.0737 0.0693 0.0319 1.0000 Uiso R . . .
H381 H -0.3969 0.5033 0.1188 0.0452 1.0000 Uiso R . . .
H382 H -0.2755 0.5957 0.1168 0.0456 1.0000 Uiso R . . .
H383 H -0.3664 0.5186 0.0458 0.0451 1.0000 Uiso R . . .
H391 H 0.1356 0.4373 0.2317 0.0235 1.0000 Uiso R . . .
H392 H 0.0878 0.5218 0.2742 0.0238 1.0000 Uiso R . . .
H393 H 0.0608 0.3947 0.2892 0.0245 1.0000 Uiso R . . .
H401 H 0.3468 -0.2120 0.2248 0.0209 1.0000 Uiso R . . .
H411 H 0.5180 -0.0300 0.2567 0.0333 1.0000 Uiso R . . .
H412 H 0.5464 -0.1044 0.3193 0.0337 1.0000 Uiso R . . .
H413 H 0.4920 -0.0061 0.3334 0.0330 1.0000 Uiso R . . .
H421 H 0.3582 -0.2553 0.3439 0.0393 1.0000 Uiso R . . .
H422 H 0.3036 -0.1610 0.3628 0.0370 1.0000 Uiso R . . .
H423 H 0.2159 -0.2700 0.3032 0.0380 1.0000 Uiso R . . .
H431 H 0.0399 -0.2375 0.1986 0.0239 1.0000 Uiso R . . .
H441 H -0.0913 -0.2312 0.0785 0.0384 1.0000 Uiso R . . .
H442 H -0.0197 -0.1023 0.1229 0.0378 1.0000 Uiso R . . .
H443 H 0.0304 -0.1512 0.0626 0.0366 1.0000 Uiso R . . .
H451 H 0.1578 -0.2852 0.0917 0.0351 1.0000 Uiso R . . .
H452 H 0.0262 -0.3710 0.0962 0.0363 1.0000 Uiso R . . .
H453 H 0.1559 -0.3455 0.1608 0.0372 1.0000 Uiso R . . .

loop_
_atom_site_aniso_label
_atom_site_aniso_U_11
_atom_site_aniso_U_22
_atom_site_aniso_U_33
_atom_site_aniso_U_23
_atom_site_aniso_U_13
_atom_site_aniso_U_12
Zr1 0.01072(6) 0.00952(6) 0.01001(6) 0.00212(5) 0.00306(5) 0.00502(5)
Co1 0.01075(9) 0.00956(8) 0.01109(9) 0.00206(7) 0.00320(7) 0.00469(7)
P1 0.01216(16) 0.01089(15) 0.01263(16) 0.00250(13) 0.00502(13) 0.00508(13)
P2 0.01276(16) 0.01207(16) 0.01205(16) 0.00412(13) 0.00472(13) 0.00625(13)
P3 0.0139(3) 0.0101(2) 0.0159(3) 0.00160(17) 0.0053(2) 0.00520(19)
N1 0.0135(6) 0.0105(5) 0.0130(6) 0.0024(4) 0.0048(5) 0.0050(4)
N2 0.0128(5) 0.0121(5) 0.0124(5) 0.0020(4) 0.0051(4) 0.0063(4)
N3 0.0152(6) 0.0121(6) 0.0139(6) -0.0003(5) 0.0010(5) 0.0075(5)
C1 0.0245(8) 0.0141(7) 0.0177(7) 0.0045(6) 0.0119(6) 0.0077(6)
C2 0.0283(8) 0.0217(7) 0.0134(7) 0.0021(6) 0.0059(6) 0.0095(6)
C3 0.0263(8) 0.0195(7) 0.0286(9) 0.0020(6) 0.0179(7) 0.0077(6)
C4 0.0118(6) 0.0138(6) 0.0223(7) 0.0036(6) 0.0054(6) 0.0058(5)
C5 0.0143(7) 0.0185(7) 0.0287(8) 0.0035(6) 0.0091(6) 0.0054(6)
C6 0.0175(7) 0.0188(7) 0.0182(7) 0.0030(6) 0.0002(6) 0.0071(6)
C7 0.0132(6) 0.0116(6) 0.0143(6) 0.0031(5) 0.0065(5) 0.0058(5)
C8 0.0150(7) 0.0141(6) 0.0153(7) 0.0033(5) 0.0052(5) 0.0069(5)
C9 0.0199(7) 0.0167(7) 0.0148(7) 0.0058(5) 0.0057(6) 0.0093(6)
C10 0.0184(7) 0.0125(6) 0.0212(7) 0.0056(6) 0.0092(6) 0.0076(5)
C11 0.0157(7) 0.0123(6) 0.0183(7) 0.0017(5) 0.0056(6) 0.0055(5)
C12 0.0145(7) 0.0132(6) 0.0139(6) 0.0025(5) 0.0048(5) 0.0073(5)
C13 0.0235(8) 0.0189(7) 0.0165(7) 0.0054(6) 0.0002(6) 0.0031(6)
C14 0.0274(9) 0.0166(7) 0.0241(8) 0.0075(6) 0.0079(7) 0.0026(6)
C15 0.0205(7) 0.0151(7) 0.0151(7) 0.0024(5) 0.0044(6) 0.0059(6)
C16 0.0169(7) 0.0137(6) 0.0215(7) 0.0060(6) 0.0100(6) 0.0063(5)
C17 0.0166(7) 0.0166(7) 0.0251(8) 0.0006(6) 0.0069(6) 0.0025(6)
C18 0.0266(9) 0.0185(7) 0.0374(10) 0.0143(7) 0.0163(8) 0.0107(7)
C19 0.0187(7) 0.0204(7) 0.0130(6) 0.0050(6) 0.0047(6) 0.0097(6)
C20 0.0232(8) 0.0311(9) 0.0189(7) 0.0100(7) 0.0052(6) 0.0168(7)
C21 0.0339(9) 0.0334(9) 0.0156(7) 0.0104(7) 0.0105(7) 0.0208(8)
C22 0.0161(7) 0.0135(6) 0.0109(6) 0.0042(5) 0.0056(5) 0.0083(5)
C23 0.0143(7) 0.0130(6) 0.0167(7) 0.0043(5) 0.0046(5) 0.0069(5)
C24 0.0163(7) 0.0177(7) 0.0202(7) 0.0074(6) 0.0102(6) 0.0093(6)
C25 0.0257(8) 0.0162(7) 0.0155(7) 0.0067(6) 0.0111(6) 0.0128(6)
C26 0.0214(7) 0.0134(6) 0.0130(7) 0.0010(5) 0.0047(6) 0.0059(6)
C27 0.0152(7) 0.0154(6) 0.0145(7) 0.0040(5) 0.0056(5) 0.0062(5)
C28 0.0139(7) 0.0215(7) 0.0223(8) -0.0003(6) 0.0034(6) 0.0077(6)
C29 0.0320(9) 0.0197(7) 0.0179(7) 0.0047(6) 0.0145(7) 0.0139(7)
C30 0.0181(7) 0.0231(8) 0.0217(8) -0.0030(6) 0.0087(6) 0.0007(6)
C31 0.0142(6) 0.0144(6) 0.0125(6) 0.0053(5) 0.0062(5) 0.0070(5)
C32 0.0150(7) 0.0192(7) 0.0127(6) 0.0048(5) 0.0050(5) 0.0073(6)
C33 0.0146(7) 0.0267(8) 0.0165(7) 0.0103(6) 0.0058(6) 0.0106(6)
C34 0.0219(8) 0.0242(8) 0.0224(8) 0.0140(6) 0.0129(6) 0.0155(6)
C35 0.0230(8) 0.0166(7) 0.0209(7) 0.0075(6) 0.0131(6) 0.0108(6)
C36 0.0146(7) 0.0148(6) 0.0143(6) 0.0042(5) 0.0062(5) 0.0064(5)
C37 0.0178(7) 0.0232(8) 0.0185(7) -0.0011(6) -0.0001(6) 0.0072(6)
C38 0.0332(10) 0.0337(9) 0.0331(9) 0.0157(8) 0.0152(8) 0.0260(8)
C39 0.0203(7) 0.0132(6) 0.0172(7) 0.0016(5) 0.0042(6) 0.0085(6)
C40 0.0208(7) 0.0155(7) 0.0224(8) 0.0029(6) 0.0065(6) 0.0107(6)
C41 0.0194(8) 0.0213(8) 0.0284(9) 0.0027(7) 0.0040(7) 0.0120(6)
C42 0.0321(9) 0.0215(8) 0.0310(9) 0.0102(7) 0.0116(8) 0.0153(7)
C43 0.0203(8) 0.0149(7) 0.0218(8) -0.0008(6) 0.0070(6) 0.0034(6)
C44 0.0231(8) 0.0219(8) 0.0246(8) -0.0040(7) -0.0009(7) 0.0064(7)
C45 0.0299(9) 0.0155(7) 0.0294(9) -0.0025(7) 0.0098(7) 0.0060(7)

loop_
_atom_type_symbol
_atom_type_scat_dispersion_real
_atom_type_scat_dispersion_imag
_atom_type_scat_Cromer_Mann_a1
_atom_type_scat_Cromer_Mann_b1
_atom_type_scat_Cromer_Mann_a2
_atom_type_scat_Cromer_Mann_b2
_atom_type_scat_Cromer_Mann_a3
_atom_type_scat_Cromer_Mann_b3
_atom_type_scat_Cromer_Mann_a4
_atom_type_scat_Cromer_Mann_b4
_atom_type_scat_Cromer_Mann_c
_atom_type_scat_source
C 0.0033 0.0016 2.3100 20.8439 1.0200 10.2075 1.5886 0.5687 0.8650 51.6512 0.2156 'International Tables Vol C 4.2.6.8 and 6.1.1.4'
H 0.0000 0.0000 0.4930 10.5109 0.3229 26.1257 0.1402 3.1424 0.0408 57.7998 0.0030 'International Tables Vol C 4.2.6.8 and 6.1.1.4'
N 0.0061 0.0033 12.2126 0.0057 3.1322 9.8933 2.0125 28.9975 1.1663 0.5826 -11.5290 'International Tables Vol C 4.2.6.8 and 6.1.1.4'
P 0.1023 0.0942 6.4345 1.9067 4.1791 27.1570 1.7800 0.5260 1.4908 68.1645 1.1149 'International Tables Vol C 4.2.6.8 and 6.1.1.4'
Co 0.3494 0.9721 12.2841 4.2791 7.3409 0.2784 4.0034 13.5359 2.3488 71.1692 1.0118 'International Tables Vol C 4.2.6.8 and 6.1.1.4'
Zr -2.9673 0.5597 17.8765 1.2762 10.9480 11.9160 5.4173 0.1176 3.6572 87.6627 2.0693 'International Tables Vol C 4.2.6.8 and 6.1.1.4'

loop_
_geom_angle_atom_site_label_1
_geom_angle_atom_site_label_2
_geom_angle_atom_site_label_3
_geom_angle
_geom_angle_publ_flag
Co1 Zr1 P1 49.684(9) yes
Co1 Zr1 P2 49.049(9) yes
P1 Zr1 P2 89.898(11) yes
Co1 Zr1 N1 88.20(3) yes
P2 Zr1 N1 118.54(3) yes
Co1 Zr1 N2 87.20(3) yes
P1 Zr1 N2 118.16(3) yes
N1 Zr1 N2 125.37(5) yes
Co1 Zr1 N3 121.90(3) yes
P1 Zr1 N3 128.01(4) yes
P2 Zr1 N3 122.85(4) yes
N1 Zr1 N3 116.87(5) yes
N2 Zr1 N3 111.41(5) yes
Co1 Zr1 C39 171.86(3) yes
P1 Zr1 C39 126.44(3) yes
P2 Zr1 C39 128.09(3) yes
N1 Zr1 C39 87.57(4) yes
N2 Zr1 C39 89.59(4) yes
P1 Zr1 H2 71.8(6) no
P2 Zr1 H2 69.9(6) no
N1 Zr1 H2 106.3(6) no
N2 Zr1 H2 103.7(6) no
N3 Zr1 C39 66.24(4) yes
N3 Zr1 H2 82.6(6) no
C39 Zr1 H2 148.8(6) no
Zr1 Co1 P1 72.430(11) yes
Zr1 Co1 P2 73.487(11) yes
P1 Co1 P2 125.761(16) yes
Zr1 Co1 P3 148.937(16) yes
P1 Co1 P3 109.07(4) yes
P2 Co1 P3 121.76(4) yes
Zr1 Co1 H1 125.9(10) no
P1 Co1 H1 84.4(9) no
P2 Co1 H1 82.9(10) no
P3 Co1 H1 84.5(10) no
Zr1 Co1 H2 54.4(7) no
P1 Co1 H2 97.3(7) no
P2 Co1 H2 95.7(7) no
P3 Co1 H2 95.4(7) no
H1 Co1 H2 178.3(12) no
Zr1 Co1 P1 72.430(11) yes
Zr1 Co1 P2 73.487(11) yes
P1 Co1 P2 125.761(16) yes
Zr1 Co1 P301 148.4(4) yes
P1 Co1 P301 122.1(10) yes
P2 Co1 P301 109.0(9) yes
Zr1 Co1 H1 125.9(10) no
P1 Co1 H1 84.4(9) no
P2 Co1 H1 82.9(10) no
P301 Co1 H1 85.2(10) no
P1 Co1 H2 97.3(7) no
P2 Co1 H2 95.7(7) no
P301 Co1 H2 94.4(8) no
H1 Co1 H2 178.3(12) no
Zr1 P1 Co1 57.885(10) yes
Zr1 P1 N1 50.47(4) yes
Co1 P1 N1 107.83(4) yes
Zr1 P1 C1 120.18(5) yes
Co1 P1 C1 116.65(5) yes
N1 P1 C1 105.18(6) yes
Zr1 P1 C4 136.77(5) yes
Co1 P1 C4 113.78(5) yes
N1 P1 C4 111.34(6) yes
C1 P1 C4 101.71(7) yes
Zr1 P2 Co1 57.464(10) yes
Zr1 P2 N2 48.79(4) yes
Co1 P2 N2 105.76(4) yes
Zr1 P2 C16 119.32(5) yes
Co1 P2 C16 117.34(5) yes
N2 P2 C16 104.60(6) yes
Zr1 P2 C19 132.02(5) yes
Co1 P2 C19 119.63(5) yes
N2 P2 C19 103.57(6) yes
C16 P2 C19 104.18(7) yes
Co1 P3 C40 122.42(5) yes
Co1 P3 C43 121.80(7) yes
C40 P3 C43 102.67(8) yes
Co1 P3 H3 113.9(8) no
C40 P3 H3 95.6(8) no
C43 P3 H3 94.1(8) no
Co1 P301 C40 119.9(9) yes
Co1 P301 C43 131.8(8) yes
C40 P301 C43 107.9(7) yes
P1 N1 Zr1 90.66(5) yes
P1 N1 C7 127.73(9) yes
Zr1 N1 C7 139.46(9) yes
P2 N2 Zr1 92.71(5) yes
P2 N2 C22 126.99(9) yes
Zr1 N2 C22 140.12(9) yes
Zr1 N3 C31 133.16(10) yes
Zr1 N3 H4 116.6(14) no
C31 N3 H4 110.3(14) no
P1 C1 C2 110.64(11) yes
P1 C1 C3 113.72(11) yes
C2 C1 C3 108.36(13) yes
P1 C1 H11 106.3 no
C2 C1 H11 109.3 no
C3 C1 H11 108.4 no
C1 C2 H21 110.5 no
C1 C2 H22 111.8 no
H21 C2 H22 108.4 no
C1 C2 H23 110.6 no
H21 C2 H23 107.7 no
H22 C2 H23 107.7 no
C1 C3 H31 108.3 no
C1 C3 H32 110.9 no
H31 C3 H32 108.3 no
C1 C3 H33 113.7 no
H31 C3 H33 108.6 no
H32 C3 H33 106.9 no
P1 C4 C5 115.95(11) yes
P1 C4 C6 113.85(10) yes
C5 C4 C6 111.72(12) yes
P1 C4 H41 101.3 no
C5 C4 H41 105.8 no
C6 C4 H41 106.9 no
C4 C5 H51 111.6 no
C4 C5 H52 111.4 no
H51 C5 H52 107.2 no
C4 C5 H53 111.2 no
H51 C5 H53 108.9 no
H52 C5 H53 106.3 no
C4 C6 H61 110.6 no
C4 C6 H62 114.0 no
H61 C6 H62 108.4 no
C4 C6 H63 110.9 no
H61 C6 H63 107.7 no
H62 C6 H63 105.1 no
N1 C7 C8 121.34(12) yes
N1 C7 C12 121.14(12) yes
C8 C7 C12 117.38(12) yes
C7 C8 C9 119.67(13) yes
C7 C8 C13 123.82(13) yes
C9 C8 C13 116.48(13) yes
C8 C9 C10 122.90(14) yes
C8 C9 H91 118.4 no
C10 C9 H91 118.6 no
C9 C10 C11 116.81(13) yes
C9 C10 C14 120.97(14) yes
C11 C10 C14 122.18(14) yes
C10 C11 C12 122.53(14) yes
C10 C11 H111 119.4 no
C12 C11 H111 118.1 no
C7 C12 C11 119.91(13) yes
C7 C12 C15 122.68(13) yes
C11 C12 C15 117.29(13) yes
C8 C13 H131 111.8 no
C8 C13 H132 111.4 no
H131 C13 H132 107.5 no
C8 C13 H133 109.8 no
H131 C13 H133 107.3 no
H132 C13 H133 108.9 no
C10 C14 H141 112.0 no
C10 C14 H142 110.9 no
H141 C14 H142 107.7 no
C10 C14 H143 113.1 no
H141 C14 H143 107.2 no
H142 C14 H143 105.6 no
C12 C15 H151 111.8 no
C12 C15 H152 111.9 no
H151 C15 H152 108.4 no
C12 C15 H153 109.6 no
H151 C15 H153 106.6 no
H152 C15 H153 108.3 no
P2 C16 C17 110.87(10) yes
P2 C16 C18 112.39(11) yes
C17 C16 C18 108.34(13) yes
P2 C16 H161 105.9 no
C17 C16 H161 110.2 no
C18 C16 H161 109.2 no
C16 C17 H171 110.0 no
C16 C17 H172 111.3 no
H171 C17 H172 107.4 no
C16 C17 H173 109.0 no
H171 C17 H173 108.7 no
H172 C17 H173 110.3 no
C16 C18 H181 109.1 no
C16 C18 H182 112.6 no
H181 C18 H182 108.5 no
C16 C18 H183 109.8 no
H181 C18 H183 108.5 no
H182 C18 H183 108.2 no
P2 C19 C20 115.95(11) yes
P2 C19 C21 114.70(11) yes
C20 C19 C21 109.01(12) yes
P2 C19 H191 101.5 no
C20 C19 H191 106.0 no
C21 C19 H191 108.8 no
C19 C20 H201 110.9 no
C19 C20 H202 112.7 no
H201 C20 H202 108.2 no
C19 C20 H203 109.2 no
H201 C20 H203 107.7 no
H202 C20 H203 108.0 no
C19 C21 H211 108.8 no
C19 C21 H212 110.4 no
H211 C21 H212 108.3 no
C19 C21 H213 113.1 no
H211 C21 H213 108.9 no
H212 C21 H213 107.1 no
N2 C22 C23 121.55(12) yes
N2 C22 C27 119.97(13) yes
C23 C22 C27 118.42(13) yes
C22 C23 C24 118.96(13) yes
C22 C23 C28 122.69(13) yes
C24 C23 C28 118.29(13) yes
C23 C24 C25 122.62(14) yes
C23 C24 H241 119.0 no
C25 C24 H241 118.4 no
C24 C25 C26 117.39(13) yes
C24 C25 C29 121.74(14) yes
C26 C25 C29 120.83(14) yes
C25 C26 C27 122.10(14) yes
C25 C26 H261 119.8 no
C27 C26 H261 118.1 no
C22 C27 C26 119.65(13) yes
C22 C27 C30 121.45(13) yes
C26 C27 C30 118.85(13) yes
C23 C28 H281 111.8 no
C23 C28 H282 110.3 no
H281 C28 H282 108.6 no
C23 C28 H283 109.9 no
H281 C28 H283 107.5 no
H282 C28 H283 108.5 no
C25 C29 H291 111.5 no
C25 C29 H292 112.0 no
H291 C29 H292 106.8 no
C25 C29 H293 111.4 no
H291 C29 H293 106.6 no
H292 C29 H293 108.2 no
C27 C30 H301 114.1 no
C27 C30 H302 113.2 no
H301 C30 H302 109.6 no
C27 C30 H303 111.4 no
H301 C30 H303 103.3 no
H302 C30 H303 104.4 no
N3 C31 C32 122.51(13) yes
N3 C31 C36 118.97(13) yes
C32 C31 C36 118.52(13) yes
C31 C32 C33 119.30(14) yes
C31 C32 C37 119.96(13) yes
C33 C32 C37 120.74(13) yes
C32 C33 C34 122.76(14) yes
C32 C33 H331 118.5 no
C34 C33 H331 118.7 no
C33 C34 C35 117.41(14) yes
C33 C34 C38 121.48(15) yes
C35 C34 C38 121.08(15) yes
C34 C35 C36 121.84(14) yes
C34 C35 H351 119.2 no
C36 C35 H351 118.9 no
C31 C36 C35 120.17(13) yes
C31 C36 C39 119.23(13) yes
C35 C36 C39 120.59(13) yes
C32 C37 H371 110.8 no
C32 C37 H372 110.5 no
H371 C37 H372 108.8 no
C32 C37 H373 110.6 no
H371 C37 H373 107.8 no
H372 C37 H373 108.3 no
C34 C38 H381 114.0 no
C34 C38 H382 110.4 no
H381 C38 H382 107.2 no
C34 C38 H383 114.0 no
H381 C38 H383 106.2 no
H382 C38 H383 104.4 no
C36 C39 Zr1 102.35(9) yes
C36 C39 H391 110.4 no
Zr1 C39 H391 57.6 no
C36 C39 H392 111.3 no
Zr1 C39 H392 146.3 no
H391 C39 H392 107.4 no
C36 C39 H393 112.0 no
Zr1 C39 H393 58.7 no
H391 C39 H393 108.3 no
H392 C39 H393 107.2 no
P3 C40 C41 110.75(11) yes
P3 C40 C42 112.89(12) yes
C41 C40 C42 111.03(14) yes
P3 C40 H401 105.0 no
C41 C40 H401 109.1 no
C42 C40 H401 107.8 no
P301 C40 C41 119.9(7) yes
P301 C40 C42 97.8(11) yes
C41 C40 C42 111.03(14) yes
P301 C40 H401 110.2 no
C41 C40 H401 109.1 no
C42 C40 H401 107.8 no
C40 C41 H411 110.7 no
C40 C41 H412 110.3 no
H411 C41 H412 107.1 no
C40 C41 H413 111.3 no
H411 C41 H413 109.1 no
H412 C41 H413 108.2 no
C40 C42 H421 109.4 no
C40 C42 H422 111.9 no
H421 C42 H422 108.1 no
C40 C42 H423 112.3 no
H421 C42 H423 107.8 no
H422 C42 H423 107.2 no
P3 C43 C44 109.30(11) yes
P3 C43 C45 113.63(12) yes
C44 C43 C45 109.41(14) yes
P3 C43 H431 108.6 no
C44 C43 H431 107.5 no
C45 C43 H431 108.2 no
P301 C43 C44 114.5(6) yes
P301 C43 C45 121.5(7) yes
C44 C43 C45 109.41(14) yes
P301 C43 H431 93.5 no
C44 C43 H431 107.5 no
C45 C43 H431 108.2 no
C43 C44 H441 112.1 no
C43 C44 H442 111.6 no
H441 C44 H442 109.3 no
C43 C44 H443 108.6 no
H441 C44 H443 106.3 no
H442 C44 H443 108.8 no
C43 C45 H451 109.1 no
C43 C45 H452 108.7 no
H451 C45 H452 110.3 no
C43 C45 H453 111.3 no
H451 C45 H453 109.1 no
H452 C45 H453 108.4 no
Zr1 H2 Co1 86.3(9) no

loop_
_geom_bond_atom_site_label_1
_geom_bond_atom_site_label_2
_geom_bond_distance
_geom_bond_publ_flag
Zr1 Co1 2.4397(2) yes
Zr1 P1 2.7460(4) yes
Zr1 P2 2.7745(4) yes
Zr1 N1 2.1180(12) yes
Zr1 N2 2.0895(12) yes
Zr1 N3 2.1142(12) yes
Zr1 C39 2.9005(15) yes
Zr1 H2 1.987(19) no
Co1 P1 2.1963(4) yes
Co1 P2 2.1856(4) yes
Co1 P3 2.1910(5) yes
Co1 H1 1.36(2) no
Co1 H2 1.551(19) no
Co1 P1 2.1963(4) yes
Co1 P2 2.1856(4) yes
Co1 P301 2.194(15) yes
Co1 H1 1.36(2) no
Co1 H2 1.551(19) no
P1 N1 1.7236(12) yes
P1 C1 1.8673(15) yes
P1 C4 1.8563(15) yes
P2 N2 1.7292(12) yes
P2 C16 1.8598(15) yes
P2 C19 1.8737(15) yes
P3 C40 1.8649(16) yes
P3 C43 1.8655(17) yes
P3 H3 1.322(19) no
P301 C40 1.913(17) yes
P301 C43 1.686(17) yes
N1 C7 1.4397(17) yes
N2 C22 1.4263(18) yes
N3 C31 1.3964(18) yes
N3 H4 0.80(2) no
C1 C2 1.535(2) yes
C1 C3 1.536(2) yes
C1 H11 0.961 no
C2 H21 0.963 no
C2 H22 0.972 no
C2 H23 0.986 no
C3 H31 0.978 no
C3 H32 0.962 no
C3 H33 0.947 no
C4 C5 1.534(2) yes
C4 C6 1.533(2) yes
C4 H41 0.960 no
C5 H51 0.939 no
C5 H52 0.961 no
C5 H53 0.969 no
C6 H61 0.951 no
C6 H62 0.932 no
C6 H63 0.945 no
C7 C8 1.416(2) yes
C7 C12 1.4142(19) yes
C8 C9 1.393(2) yes
C8 C13 1.501(2) yes
C9 C10 1.387(2) yes
C9 H91 0.921 no
C10 C11 1.384(2) yes
C10 C14 1.508(2) yes
C11 C12 1.397(2) yes
C11 H111 0.932 no
C12 C15 1.501(2) yes
C13 H131 0.966 no
C13 H132 0.949 no
C13 H133 0.963 no
C14 H141 0.947 no
C14 H142 0.948 no
C14 H143 0.946 no
C15 H151 0.940 no
C15 H152 0.949 no
C15 H153 0.937 no
C16 C17 1.525(2) yes
C16 C18 1.530(2) yes
C16 H161 0.976 no
C17 H171 0.979 no
C17 H172 0.968 no
C17 H173 0.977 no
C18 H181 0.956 no
C18 H182 0.969 no
C18 H183 0.971 no
C19 C20 1.530(2) yes
C19 C21 1.540(2) yes
C19 H191 0.978 no
C20 H201 0.957 no
C20 H202 0.969 no
C20 H203 0.966 no
C21 H211 0.961 no
C21 H212 0.971 no
C21 H213 0.969 no
C22 C23 1.411(2) yes
C22 C27 1.410(2) yes
C23 C24 1.397(2) yes
C23 C28 1.507(2) yes
C24 C25 1.381(2) yes
C24 H241 0.919 no
C25 C26 1.390(2) yes
C25 C29 1.507(2) yes
C26 C27 1.390(2) yes
C26 H261 0.922 no
C27 C30 1.501(2) yes
C28 H281 0.964 no
C28 H282 0.953 no
C28 H283 0.961 no
C29 H291 0.921 no
C29 H292 0.944 no
C29 H293 0.942 no
C30 H301 0.914 no
C30 H302 0.931 no
C30 H303 0.940 no
C31 C32 1.410(2) yes
C31 C36 1.408(2) yes
C32 C33 1.390(2) yes
C32 C37 1.505(2) yes
C33 C34 1.389(2) yes
C33 H331 0.951 no
C34 C35 1.388(2) yes
C34 C38 1.510(2) yes
C35 C36 1.392(2) yes
C35 H351 0.924 no
C36 C39 1.499(2) yes
C37 H371 0.970 no
C37 H372 0.962 no
C37 H373 0.974 no
C38 H381 0.944 no
C38 H382 0.918 no
C38 H383 0.950 no
C39 H391 0.981 no
C39 H392 0.975 no
C39 H393 0.960 no
C40 C41 1.527(2) yes
C40 C42 1.524(2) yes
C40 H401 0.964 no
C40 C41 1.527(2) yes
C40 C42 1.524(2) yes
C40 H401 0.964 no
C41 H411 0.977 no
C41 H412 0.975 no
C41 H413 0.952 no
C42 H421 0.950 no
C42 H422 0.954 no
C42 H423 0.954 no
C43 C44 1.532(2) yes
C43 C45 1.535(2) yes
C43 H431 0.988 no
C43 C44 1.532(2) yes
C43 C45 1.535(2) yes
C43 H431 0.988 no
C44 H441 0.972 no
C44 H442 0.958 no
C44 H443 0.960 no
C45 H451 0.943 no
C45 H452 0.966 no
C45 H453 0.951 no
